data_4506500
loop_
_publ_author_name
'Zhang, Ying'
'Yang, Jin'
'Yang, Yan'
'Guo, Jiao'
'Ma, Jian-Fang'

_publ_section_title
;
 Syntheses, Structures, and Luminescent Properties of a Series of
 Coordination Compounds Based on (4-Carboxylphenyl)
 (4-(2&#x2032;-Carboxylphenyl)benzyl) Ether and Different N-Donor Ligands
;
_journal_issue 8
_journal_name_full 'Crystal Growth &amp; Design'
_journal_page_first 4060
_journal_paper_doi 10.1021/cg300540d
_journal_volume 12
_journal_year 2012
_chemical_formula_moiety 'C33 H24 Co N2 O6'
_chemical_formula_sum 'C33 H24 Co N2 O6'
_chemical_formula_weight 603.47
_chemical_name_systematic
;
 ?
;
_space_group_IT_number 2
_symmetry_cell_setting triclinic
_symmetry_space_group_name_Hall '-P 1'
_symmetry_space_group_name_H-M 'P -1'
_atom_sites_solution_hydrogens geom
_atom_sites_solution_primary direct
_atom_sites_solution_secondary difmap
_audit_creation_method SHELXL-97
_cell_angle_alpha 68.387(5)
_cell_angle_beta 83.300(4)
_cell_angle_gamma 84.279(4)
_cell_formula_units_Z 2
_cell_length_a 8.8280(4)
_cell_length_b 12.2700(7)
_cell_length_c 13.2880(7)
_cell_measurement_reflns_used 2487
_cell_measurement_temperature 293(2)
_cell_measurement_theta_max 29.0464
_cell_measurement_theta_min 2.8414
_cell_volume 1326.51(13)
_computing_cell_refinement CrysAlis
_computing_data_collection 'CrysAlis (Oxford Diffraction, 2006)'
_computing_data_reduction CrysAlis
_computing_structure_refinement 'SHELXL-97 (Sheldrick, 2008)'
_computing_structure_solution 'SHELXS-97 (Sheldrick, 2008)'
_diffrn_ambient_temperature 293(2)
_diffrn_detector_area_resol_mean 10.0
_diffrn_measured_fraction_theta_full 0.991
_diffrn_measured_fraction_theta_max 0.991
_diffrn_measurement_device_type 'Oxford Diffraction Gemini R Ultra'
_diffrn_measurement_method '\w scan'
_diffrn_radiation_monochromator graphite
_diffrn_radiation_source 'fine-focus sealed tube'
_diffrn_radiation_type MoK\a
_diffrn_radiation_wavelength 0.71069
_diffrn_reflns_av_R_equivalents 0.0390
_diffrn_reflns_av_sigmaI/netI 0.0641
_diffrn_reflns_limit_h_max 10
_diffrn_reflns_limit_h_min -10
_diffrn_reflns_limit_k_max 14
_diffrn_reflns_limit_k_min -14
_diffrn_reflns_limit_l_max 13
_diffrn_reflns_limit_l_min -15
_diffrn_reflns_number 8404
_diffrn_reflns_theta_full 25.03
_diffrn_reflns_theta_max 25.03
_diffrn_reflns_theta_min 2.85
_exptl_absorpt_coefficient_mu 0.699
_exptl_absorpt_correction_T_max 0.9334
_exptl_absorpt_correction_T_min 0.9208
_exptl_absorpt_correction_type multi-scan
_exptl_absorpt_process_details
;
CrysAlis (Oxford Diffraction, 2006)
;
_exptl_crystal_colour pink
_exptl_crystal_density_diffrn 1.511
_exptl_crystal_density_method 'not measured'
_exptl_crystal_description block
_exptl_crystal_F_000 622
_exptl_crystal_size_max 0.12
_exptl_crystal_size_mid 0.11
_exptl_crystal_size_min 0.10
_refine_diff_density_max 0.244
_refine_diff_density_min -0.294
_refine_diff_density_rms 0.052
_refine_ls_extinction_method none
_refine_ls_goodness_of_fit_ref 1.042
_refine_ls_hydrogen_treatment mixed
_refine_ls_matrix_type full
_refine_ls_number_parameters 387
_refine_ls_number_reflns 4644
_refine_ls_number_restraints 1
_refine_ls_restrained_S_all 1.043
_refine_ls_R_factor_all 0.0691
_refine_ls_R_factor_gt 0.0452
_refine_ls_shift/su_max 0.000
_refine_ls_shift/su_mean 0.000
_refine_ls_structure_factor_coef Fsqd
_refine_ls_weighting_details 'calc w=1/[\s^2^(Fo^2^)+(0.0285P)^2^+0.0000P] where P=(Fo^2^+2Fc^2^)/3'
_refine_ls_weighting_scheme calc
_refine_ls_wR_factor_gt 0.0791
_refine_ls_wR_factor_ref 0.0882
_reflns_number_gt 3521
_reflns_number_total 4644
_reflns_threshold_expression >2\s(I)
_cod_data_source_file cg300540d_si_002.cif
_cod_data_source_block Compound-11
_cod_depositor_comments
;
The following automatic conversions were performed:

'_symmetry_cell_setting' value 'Triclinic' changed to 'triclinic'
according to /home/saulius/struct/CIF-dictionaries/cif_core.dic
dictionary named 'cif_core.dic' version 2.4.2 from 2011-04-26.

Automatic conversion script
Id: cif_fix_values 1891 2012-01-12 08:04:46Z andrius 
;
_cod_original_cell_volume 1326.51(12)
_cod_original_sg_symbol_H-M P-1
_cod_database_code 4506500

loop_
_symmetry_equiv_pos_as_xyz
'x, y, z'
'-x, -y, -z'

loop_
_atom_site_label
_atom_site_type_symbol
_atom_site_fract_x
_atom_site_fract_y
_atom_site_fract_z
_atom_site_U_iso_or_equiv
_atom_site_adp_type
_atom_site_occupancy
_atom_site_symmetry_multiplicity
_atom_site_calc_flag
_atom_site_refinement_flags
Co1 Co 0.52631(4) 0.13670(3) -0.00156(3) 0.03414(13) Uani 1 1 d U
C1 C -0.7514(3) 0.0759(3) 0.9004(2) 0.0340(7) Uani 1 1 d .
C2 C -0.8051(3) 0.2032(3) 0.8595(2) 0.0331(6) Uani 1 1 d .
C3 C -0.9211(3) 0.2357(3) 0.9250(2) 0.0450(8) Uani 1 1 d .
H3 H -0.9605 0.1788 0.9884 0.054 Uiso 1 1 calc R
C4 C -0.9788(3) 0.3500(3) 0.8982(3) 0.0538(9) Uani 1 1 d .
H4 H -1.0543 0.3705 0.9441 0.065 Uiso 1 1 calc R
C5 C -0.9240(3) 0.4344(3) 0.8025(3) 0.0545(9) Uani 1 1 d .
H5 H -0.9605 0.5124 0.7845 0.065 Uiso 1 1 calc R
C6 C -0.8146(3) 0.4020(3) 0.7337(2) 0.0461(8) Uani 1 1 d .
H6 H -0.7811 0.4588 0.6682 0.055 Uiso 1 1 calc R
C7 C -0.7528(3) 0.2870(3) 0.7593(2) 0.0344(7) Uani 1 1 d .
C8 C -0.6389(3) 0.2575(3) 0.6791(2) 0.0341(7) Uani 1 1 d .
C9 C -0.5411(3) 0.3407(3) 0.6105(2) 0.0430(7) Uani 1 1 d .
H9 H -0.5449 0.4143 0.6161 0.052 Uiso 1 1 calc R
C10 C -0.4384(3) 0.3158(3) 0.5343(2) 0.0479(8) Uani 1 1 d .
H10 H -0.3742 0.3733 0.4893 0.058 Uiso 1 1 calc R
C11 C -0.4283(3) 0.2081(3) 0.5229(2) 0.0419(7) Uani 1 1 d .
C12 C -0.5242(3) 0.1248(3) 0.5909(2) 0.0431(7) Uani 1 1 d .
H12 H -0.5182 0.0508 0.5861 0.052 Uiso 1 1 calc R
C13 C -0.6294(3) 0.1494(3) 0.6664(2) 0.0402(7) Uani 1 1 d .
H13 H -0.6953 0.0925 0.7097 0.048 Uiso 1 1 calc R
C14 C -0.3135(3) 0.1833(3) 0.4406(2) 0.0539(9) Uani 1 1 d .
H14A H -0.3328 0.1098 0.4341 0.065 Uiso 1 1 calc R
H14B H -0.3215 0.2454 0.3701 0.065 Uiso 1 1 calc R
C15 C -0.0418(3) 0.1640(3) 0.4069(2) 0.0457(8) Uani 1 1 d .
C16 C -0.0483(3) 0.1611(3) 0.3044(2) 0.0569(10) Uani 1 1 d .
H16 H -0.1420 0.1655 0.2771 0.068 Uiso 1 1 calc R
C17 C 0.0864(3) 0.1516(3) 0.2429(2) 0.0529(9) Uani 1 1 d .
H17 H 0.0818 0.1498 0.1740 0.064 Uiso 1 1 calc R
C18 C 0.2272(3) 0.1446(3) 0.2806(2) 0.0375(7) Uani 1 1 d .
C19 C 0.2300(3) 0.1462(3) 0.3843(2) 0.0437(8) Uani 1 1 d .
H19 H 0.3236 0.1406 0.4121 0.052 Uiso 1 1 calc R
C20 C 0.0986(3) 0.1557(3) 0.4463(2) 0.0499(9) Uani 1 1 d .
H20 H 0.1036 0.1566 0.5156 0.060 Uiso 1 1 calc R
C21 C 0.3738(3) 0.1391(2) 0.2136(2) 0.0373(7) Uani 1 1 d .
C22 C 0.3688(4) 0.3891(3) -0.0385(3) 0.0551(9) Uani 1 1 d .
H22 H 0.3003 0.3530 0.0206 0.066 Uiso 1 1 calc R
C23 C 0.3602(4) 0.5113(4) -0.0846(4) 0.0730(11) Uani 1 1 d .
H23 H 0.2881 0.5551 -0.0560 0.088 Uiso 1 1 calc R
C24 C 0.4577(5) 0.5656(3) -0.1714(4) 0.0780(13) Uani 1 1 d .
H24 H 0.4527 0.6471 -0.2028 0.094 Uiso 1 1 calc R
C25 C 0.5661(4) 0.4989(3) -0.2139(3) 0.0618(10) Uani 1 1 d .
C26 C 0.6718(5) 0.5479(4) -0.3061(3) 0.0808(13) Uani 1 1 d .
H26 H 0.6702 0.6289 -0.3417 0.097 Uiso 1 1 calc R
C27 C 0.7732(5) 0.4792(4) -0.3423(3) 0.0798(13) Uani 1 1 d .
H27 H 0.8398 0.5139 -0.4031 0.096 Uiso 1 1 calc R
C28 C 0.7826(4) 0.3539(3) -0.2904(2) 0.0544(9) Uani 1 1 d .
C29 C 0.8857(4) 0.2778(4) -0.3239(2) 0.0603(10) Uani 1 1 d .
H29 H 0.9550 0.3078 -0.3843 0.072 Uiso 1 1 calc R
C30 C 0.8855(3) 0.1601(3) -0.2688(2) 0.0550(9) Uani 1 1 d .
H30 H 0.9542 0.1091 -0.2910 0.066 Uiso 1 1 calc R
C31 C 0.7808(3) 0.1168(3) -0.1786(2) 0.0463(8) Uani 1 1 d .
H31 H 0.7819 0.0361 -0.1410 0.056 Uiso 1 1 calc R
C32 C 0.6792(3) 0.3034(3) -0.1988(2) 0.0424(8) Uani 1 1 d .
C33 C 0.5689(3) 0.3761(3) -0.1611(2) 0.0457(8) Uani 1 1 d .
N1 N 0.4697(3) 0.3219(2) -0.07470(19) 0.0433(6) Uani 1 1 d .
N2 N 0.6796(2) 0.1856(2) -0.14378(17) 0.0382(6) Uani 1 1 d .
O1 O -0.8411(2) 0.00503(18) 0.89963(15) 0.0471(5) Uani 1 1 d .
O2 O -0.61902(18) 0.04654(16) 0.93798(13) 0.0327(4) Uani 1 1 d .
O3 O -0.1657(2) 0.1763(2) 0.47441(15) 0.0590(7) Uani 1 1 d .
O4 O 0.4947(2) 0.15205(18) 0.24670(14) 0.0455(5) Uani 1 1 d .
O5 O 0.36495(19) 0.12503(18) 0.12408(14) 0.0434(5) Uani 1 1 d .
O1W O 0.6906(3) 0.1976(2) 0.07288(18) 0.0440(5) Uani 1 1 d U
H1A H 0.642(4) 0.184(4) 0.132(3) 0.097(16) Uiso 1 1 d .
H1B H 0.757(4) 0.135(3) 0.082(2) 0.060(11) Uiso 1 1 d .

loop_
_atom_site_aniso_label
_atom_site_aniso_U_11
_atom_site_aniso_U_22
_atom_site_aniso_U_33
_atom_site_aniso_U_23
_atom_site_aniso_U_13
_atom_site_aniso_U_12
Co1 0.0345(2) 0.0360(3) 0.0330(2) -0.01460(18) 0.00057(15) -0.00267(17)
C1 0.0319(15) 0.0422(19) 0.0257(14) -0.0117(14) 0.0035(12) -0.0018(14)
C2 0.0275(14) 0.0384(19) 0.0337(15) -0.0132(14) -0.0050(12) 0.0002(13)
C3 0.0359(16) 0.059(2) 0.0409(17) -0.0215(17) -0.0006(13) 0.0023(16)
C4 0.0444(18) 0.068(3) 0.055(2) -0.034(2) -0.0016(16) 0.0130(18)
C5 0.0452(18) 0.050(2) 0.075(2) -0.032(2) -0.0134(17) 0.0131(17)
C6 0.0406(17) 0.044(2) 0.0504(18) -0.0128(17) -0.0083(14) -0.0002(15)
C7 0.0291(14) 0.0359(18) 0.0388(16) -0.0135(14) -0.0072(12) -0.0002(13)
C8 0.0300(14) 0.0381(19) 0.0336(15) -0.0110(14) -0.0064(12) -0.0029(13)
C9 0.0414(16) 0.042(2) 0.0424(17) -0.0108(15) -0.0020(14) -0.0055(15)
C10 0.0408(17) 0.056(2) 0.0392(17) -0.0077(16) 0.0024(14) -0.0116(16)
C11 0.0343(16) 0.058(2) 0.0347(16) -0.0186(16) -0.0047(13) 0.0015(15)
C12 0.0486(17) 0.046(2) 0.0370(16) -0.0181(15) -0.0005(14) -0.0052(16)
C13 0.0434(17) 0.042(2) 0.0322(15) -0.0104(15) 0.0007(13) -0.0078(15)
C14 0.0414(17) 0.085(3) 0.0405(17) -0.0289(18) -0.0017(14) -0.0043(18)
C15 0.0393(17) 0.064(2) 0.0359(16) -0.0231(17) 0.0040(13) -0.0037(16)
C16 0.0399(17) 0.097(3) 0.0464(18) -0.040(2) -0.0024(15) -0.0043(18)
C17 0.0479(18) 0.083(3) 0.0374(17) -0.0350(18) 0.0012(14) -0.0031(18)
C18 0.0381(16) 0.0409(19) 0.0355(15) -0.0179(14) 0.0015(13) -0.0016(14)
C19 0.0371(16) 0.059(2) 0.0386(17) -0.0213(16) -0.0025(13) -0.0051(15)
C20 0.0450(18) 0.078(3) 0.0320(16) -0.0266(17) 0.0000(14) -0.0040(17)
C21 0.0436(17) 0.0314(18) 0.0363(16) -0.0130(14) 0.0014(13) -0.0021(14)
C22 0.060(2) 0.050(2) 0.066(2) -0.033(2) -0.0219(17) 0.0124(18)
C23 0.083(3) 0.056(3) 0.100(3) -0.046(3) -0.048(3) 0.025(2)
C24 0.103(3) 0.034(2) 0.103(3) -0.019(2) -0.061(3) 0.007(2)
C25 0.071(2) 0.035(2) 0.077(2) -0.007(2) -0.041(2) -0.006(2)
C26 0.089(3) 0.046(3) 0.088(3) 0.013(2) -0.040(3) -0.023(2)
C27 0.076(3) 0.074(3) 0.063(2) 0.018(2) -0.020(2) -0.034(3)
C28 0.051(2) 0.060(3) 0.0421(18) 0.0012(18) -0.0130(16) -0.0208(19)
C29 0.051(2) 0.085(3) 0.0369(18) -0.010(2) 0.0028(15) -0.025(2)
C30 0.0495(19) 0.075(3) 0.0412(18) -0.023(2) 0.0071(15) -0.0129(19)
C31 0.0471(18) 0.053(2) 0.0402(17) -0.0186(16) 0.0018(14) -0.0079(17)
C32 0.0448(17) 0.042(2) 0.0398(17) -0.0081(16) -0.0131(14) -0.0130(16)
C33 0.0511(19) 0.037(2) 0.0491(18) -0.0095(16) -0.0228(16) -0.0065(16)
N1 0.0460(14) 0.0366(16) 0.0514(15) -0.0182(13) -0.0169(12) 0.0024(13)
N2 0.0416(14) 0.0391(17) 0.0334(13) -0.0112(12) -0.0021(10) -0.0087(12)
O1 0.0349(11) 0.0425(14) 0.0623(13) -0.0151(11) -0.0061(9) -0.0071(10)
O2 0.0302(10) 0.0354(12) 0.0310(9) -0.0102(9) -0.0044(8) 0.0005(9)
O3 0.0381(11) 0.105(2) 0.0439(12) -0.0409(13) 0.0017(10) -0.0004(12)
O4 0.0389(11) 0.0599(15) 0.0420(11) -0.0240(11) 0.0004(9) -0.0052(10)
O5 0.0393(10) 0.0601(15) 0.0390(11) -0.0293(11) 0.0058(8) -0.0068(10)
O1W 0.0401(12) 0.0506(16) 0.0453(14) -0.0219(12) -0.0019(10) -0.0052(12)

loop_
_atom_type_symbol
_atom_type_description
_atom_type_scat_dispersion_real
_atom_type_scat_dispersion_imag
_atom_type_scat_source
C C 0.0033 0.0016 'International Tables Vol C Tables 4.2.6.8 and 6.1.1.4'
H H 0.0000 0.0000 'International Tables Vol C Tables 4.2.6.8 and 6.1.1.4'
N N 0.0061 0.0033 'International Tables Vol C Tables 4.2.6.8 and 6.1.1.4'
O O 0.0106 0.0060 'International Tables Vol C Tables 4.2.6.8 and 6.1.1.4'
Co Co 0.3494 0.9721 'International Tables Vol C Tables 4.2.6.8 and 6.1.1.4'

loop_
_geom_angle_atom_site_label_1
_geom_angle_atom_site_label_2
_geom_angle_atom_site_label_3
_geom_angle
_geom_angle_site_symmetry_1
_geom_angle_site_symmetry_3
O5 Co1 N2 168.33(9) . .
O5 Co1 N1 90.50(9) . .
N2 Co1 N1 77.83(10) . .
O5 Co1 O2 89.14(6) . 1_654
N2 Co1 O2 94.49(7) . 1_654
N1 Co1 O2 107.65(7) . 1_654
O5 Co1 O1W 91.58(8) . .
N2 Co1 O1W 86.72(8) . .
N1 Co1 O1W 82.12(9) . .
O2 Co1 O1W 170.20(9) 1_654 .
O5 Co1 O2 96.85(7) . 2_556
N2 Co1 O2 94.77(8) . 2_556
N1 Co1 O2 171.43(8) . 2_556
O2 Co1 O2 76.97(7) 1_654 2_556
O1W Co1 O2 93.24(8) . 2_556
O1 C1 O1 0.00(16) 1 .
O1 C1 O2 124.2(3) 1 .
O1 C1 O2 124.2(3) . .
O1 C1 C2 116.9(2) 1 .
O1 C1 C2 116.9(2) . .
O2 C1 C2 118.8(2) . .
C3 C2 C7 119.6(3) . .
C3 C2 C1 115.4(2) . .
C7 C2 C1 124.8(2) . .
C4 C3 C2 121.5(3) . .
C4 C3 H3 119.3 . .
C2 C3 H3 119.3 . .
C3 C4 C5 119.6(3) . .
C3 C4 H4 120.2 . .
C5 C4 H4 120.2 . .
C4 C5 C6 119.5(3) . .
C4 C5 H5 120.2 . .
C6 C5 H5 120.2 . .
C5 C6 C7 122.1(3) . .
C5 C6 H6 118.9 . .
C7 C6 H6 118.9 . .
C6 C7 C2 117.5(3) . .
C6 C7 C8 119.2(2) . .
C2 C7 C8 123.3(3) . .
C9 C8 C13 117.1(2) . .
C9 C8 C7 120.3(3) . .
C13 C8 C7 122.6(2) . .
C10 C9 C8 120.9(3) . .
C10 C9 H9 119.5 . .
C8 C9 H9 119.5 . .
C11 C10 C9 121.8(3) . .
C11 C10 H10 119.1 . .
C9 C10 H10 119.1 . .
C12 C11 C10 117.7(3) . .
C12 C11 C14 121.9(3) . .
C10 C11 C14 120.4(3) . .
C11 C12 C13 121.0(3) . .
C11 C12 H12 119.5 . .
C13 C12 H12 119.5 . .
C12 C13 C8 121.5(3) . .
C12 C13 H13 119.3 . .
C8 C13 H13 119.3 . .
O3 C14 C11 108.7(2) . .
O3 C14 H14A 109.9 . .
C11 C14 H14A 109.9 . .
O3 C14 H14B 109.9 . .
C11 C14 H14B 109.9 . .
H14A C14 H14B 108.3 . .
O3 C15 C20 115.5(2) . .
O3 C15 C16 125.0(2) . .
C20 C15 C16 119.5(3) . .
C17 C16 C15 119.1(3) . .
C17 C16 H16 120.4 . .
C15 C16 H16 120.4 . .
C18 C17 C16 122.1(2) . .
C18 C17 H17 119.0 . .
C16 C17 H17 119.0 . .
C17 C18 C19 117.5(2) . .
C17 C18 C21 122.7(2) . .
C19 C18 C21 119.8(2) . .
C20 C19 C18 121.5(2) . .
C20 C19 H19 119.3 . .
C18 C19 H19 119.3 . .
C19 C20 C15 120.4(2) . .
C19 C20 H20 119.8 . .
C15 C20 H20 119.8 . .
O4 C21 O4 0.00(18) 1 .
O4 C21 O5 124.6(2) 1 .
O4 C21 O5 124.6(2) . .
O4 C21 C18 118.4(2) 1 .
O4 C21 C18 118.4(2) . .
O5 C21 C18 116.9(2) . .
N1 C22 C23 123.2(4) . .
N1 C22 H22 118.4 . .
C23 C22 H22 118.4 . .
C24 C23 C22 119.4(4) . .
C24 C23 H23 120.3 . .
C22 C23 H23 120.3 . .
C23 C24 C25 120.0(4) . .
C23 C24 H24 120.0 . .
C25 C24 H24 120.0 . .
C24 C25 C33 116.9(4) . .
C24 C25 C26 124.1(4) . .
C33 C25 C26 119.0(4) . .
C27 C26 C25 121.1(4) . .
C27 C26 H26 119.4 . .
C25 C26 H26 119.4 . .
C26 C27 C28 122.1(4) . .
C26 C27 H27 118.9 . .
C28 C27 H27 118.9 . .
C29 C28 C32 117.4(3) . .
C29 C28 C27 124.9(4) . .
C32 C28 C27 117.7(4) . .
C30 C29 C28 120.3(3) . .
C30 C29 H29 119.9 . .
C28 C29 H29 119.9 . .
C29 C30 C31 119.1(3) . .
C29 C30 H30 120.5 . .
C31 C30 H30 120.5 . .
N2 C31 C30 123.0(3) . .
N2 C31 H31 118.5 . .
C30 C31 H31 118.5 . .
N2 C32 C28 122.1(3) . .
N2 C32 C33 117.5(3) . .
C28 C32 C33 120.4(3) . .
N1 C33 C25 122.9(3) . .
N1 C33 C32 117.5(3) . .
C25 C33 C32 119.7(3) . .
C22 N1 C33 117.6(3) . .
C22 N1 Co1 129.0(2) . .
C33 N1 Co1 112.6(2) . .
C31 N2 C32 118.1(3) . .
C31 N2 Co1 127.9(2) . .
C32 N2 Co1 113.7(2) . .
O1 O1 C1 0(10) 1 .
C1 O2 Co1 131.86(18) . 1_456
C1 O2 Co1 122.76(17) . 2_556
Co1 O2 Co1 103.03(7) 1_456 2_556
C15 O3 C14 118.87(19) . .
O4 O4 C21 0(10) 1 .
C21 O5 Co1 130.47(17) . .
Co1 O1W H1A 97(2) . .
Co1 O1W H1B 94.8(18) . .
H1A O1W H1B 105(3) . .

loop_
_geom_bond_atom_site_label_1
_geom_bond_atom_site_label_2
_geom_bond_distance
_geom_bond_site_symmetry_2
Co1 O5 2.0363(17) .
Co1 N2 2.120(2) .
Co1 N1 2.149(3) .
Co1 O2 2.1664(15) 1_654
Co1 O1W 2.1757(18) .
Co1 O2 2.1986(19) 2_556
C1 O1 1.237(3) 1
C1 O1 1.237(3) .
C1 O2 1.290(3) .
C1 C2 1.498(4) .
C2 C3 1.390(3) .
C2 C7 1.409(4) .
C3 C4 1.373(4) .
C3 H3 0.9300 .
C4 C5 1.381(4) .
C4 H4 0.9300 .
C5 C6 1.383(4) .
C5 H5 0.9300 .
C6 C7 1.393(4) .
C6 H6 0.9300 .
C7 C8 1.496(4) .
C8 C9 1.388(4) .
C8 C13 1.390(4) .
C9 C10 1.379(4) .
C9 H9 0.9300 .
C10 C11 1.377(4) .
C10 H10 0.9300 .
C11 C12 1.376(4) .
C11 C14 1.497(4) .
C12 C13 1.382(4) .
C12 H12 0.9300 .
C13 H13 0.9300 .
C14 O3 1.414(3) .
C14 H14A 0.9700 .
C14 H14B 0.9700 .
C15 O3 1.364(3) .
C15 C20 1.382(3) .
C15 C16 1.384(4) .
C16 C17 1.382(4) .
C16 H16 0.9300 .
C17 C18 1.377(3) .
C17 H17 0.9300 .
C18 C19 1.389(3) .
C18 C21 1.493(3) .
C19 C20 1.363(4) .
C19 H19 0.9300 .
C20 H20 0.9300 .
C21 O4 1.246(3) 1
C21 O4 1.246(3) .
C21 O5 1.276(3) .
C22 N1 1.323(4) .
C22 C23 1.393(5) .
C22 H22 0.9300 .
C23 C24 1.354(5) .
C23 H23 0.9300 .
C24 C25 1.401(5) .
C24 H24 0.9300 .
C25 C33 1.407(4) .
C25 C26 1.427(5) .
C26 C27 1.338(5) .
C26 H26 0.9300 .
C27 C28 1.432(5) .
C27 H27 0.9300 .
C28 C29 1.393(5) .
C28 C32 1.414(4) .
C29 C30 1.357(5) .
C29 H29 0.9300 .
C30 C31 1.395(4) .
C30 H30 0.9300 .
C31 N2 1.328(4) .
C31 H31 0.9300 .
C32 N2 1.359(4) .
C32 C33 1.427(4) .
C33 N1 1.359(4) .
O1 O1 0.000(5) 1
O2 Co1 2.1664(15) 1_456
O2 Co1 2.1986(19) 2_556
O4 O4 0.0000 1
O1W H1A 0.82(4) .
O1W H1B 0.90(4) .

loop_
_geom_hbond_atom_site_label_D
_geom_hbond_atom_site_label_H
_geom_hbond_atom_site_label_A
_geom_hbond_distance_DH
_geom_hbond_distance_HA
_geom_hbond_distance_DA
_geom_hbond_angle_DHA
_geom_hbond_site_symmetry_A
O1W H1A O4 0.82(4) 1.84(4) 2.636(3) 166(3) 1
O1W H1B O1 0.90(4) 1.74(4) 2.620(3) 165(3) 2_556
C13 H13 O1 0.93 2.59 3.391(3) 144.8 1
C24 H24 O4 0.93 2.39 3.290(4) 161.4 2_665
C31 H31 O5 0.93 2.40 3.154(4) 138.2 2_655

loop_
_geom_torsion_atom_site_label_1
_geom_torsion_atom_site_label_2
_geom_torsion_atom_site_label_3
_geom_torsion_atom_site_label_4
_geom_torsion
_geom_torsion_site_symmetry_1
_geom_torsion_site_symmetry_4
O1 C1 C2 C3 69.4(3) 1 .
O1 C1 C2 C3 69.4(3) . .
O2 C1 C2 C3 -107.8(3) . .
O1 C1 C2 C7 -106.9(3) 1 .
O1 C1 C2 C7 -106.9(3) . .
O2 C1 C2 C7 75.8(3) . .
C7 C2 C3 C4 -4.7(4) . .
C1 C2 C3 C4 178.7(2) . .
C2 C3 C4 C5 1.9(4) . .
C3 C4 C5 C6 1.6(4) . .
C4 C5 C6 C7 -2.4(4) . .
C5 C6 C7 C2 -0.4(4) . .
C5 C6 C7 C8 177.8(2) . .
C3 C2 C7 C6 3.9(3) . .
C1 C2 C7 C6 -179.9(2) . .
C3 C2 C7 C8 -174.3(2) . .
C1 C2 C7 C8 2.0(3) . .
C6 C7 C8 C9 31.4(3) . .
C2 C7 C8 C9 -150.4(2) . .
C6 C7 C8 C13 -146.0(3) . .
C2 C7 C8 C13 32.2(4) . .
C13 C8 C9 C10 -0.7(4) . .
C7 C8 C9 C10 -178.2(2) . .
C8 C9 C10 C11 0.0(4) . .
C9 C10 C11 C12 -0.3(4) . .
C9 C10 C11 C14 -178.9(2) . .
C10 C11 C12 C13 1.4(4) . .
C14 C11 C12 C13 180.0(2) . .
C11 C12 C13 C8 -2.3(4) . .
C9 C8 C13 C12 1.8(4) . .
C7 C8 C13 C12 179.3(2) . .
C12 C11 C14 O3 -109.1(3) . .
C10 C11 C14 O3 69.4(4) . .
O3 C15 C16 C17 178.1(3) . .
C20 C15 C16 C17 -0.9(5) . .
C15 C16 C17 C18 0.2(5) . .
C16 C17 C18 C19 0.7(5) . .
C16 C17 C18 C21 -177.5(3) . .
C17 C18 C19 C20 -0.8(5) . .
C21 C18 C19 C20 177.4(3) . .
C18 C19 C20 C15 0.0(5) . .
O3 C15 C20 C19 -178.3(3) . .
C16 C15 C20 C19 0.8(5) . .
C17 C18 C21 O4 168.6(3) . 1
C19 C18 C21 O4 -9.6(4) . 1
C17 C18 C21 O4 168.6(3) . .
C19 C18 C21 O4 -9.6(4) . .
C17 C18 C21 O5 -9.3(4) . .
C19 C18 C21 O5 172.6(3) . .
N1 C22 C23 C24 0.7(5) . .
C22 C23 C24 C25 -0.1(5) . .
C23 C24 C25 C33 -1.1(4) . .
C23 C24 C25 C26 178.8(3) . .
C24 C25 C26 C27 179.6(3) . .
C33 C25 C26 C27 -0.5(5) . .
C25 C26 C27 C28 -0.7(6) . .
C26 C27 C28 C29 -179.8(3) . .
C26 C27 C28 C32 0.5(5) . .
C32 C28 C29 C30 -0.5(4) . .
C27 C28 C29 C30 179.9(3) . .
C28 C29 C30 C31 0.0(4) . .
C29 C30 C31 N2 0.4(4) . .
C29 C28 C32 N2 0.6(4) . .
C27 C28 C32 N2 -179.7(2) . .
C29 C28 C32 C33 -179.0(2) . .
C27 C28 C32 C33 0.7(4) . .
C24 C25 C33 N1 1.8(4) . .
C26 C25 C33 N1 -178.1(2) . .
C24 C25 C33 C32 -178.4(2) . .
C26 C25 C33 C32 1.7(4) . .
N2 C32 C33 N1 -1.6(3) . .
C28 C32 C33 N1 178.0(2) . .
N2 C32 C33 C25 178.6(2) . .
C28 C32 C33 C25 -1.8(4) . .
C23 C22 N1 C33 0.0(4) . .
C23 C22 N1 Co1 169.1(2) . .
C25 C33 N1 C22 -1.3(4) . .
C32 C33 N1 C22 178.9(2) . .
C25 C33 N1 Co1 -172.2(2) . .
C32 C33 N1 Co1 8.1(3) . .
O5 Co1 N1 C22 1.9(2) . .
N2 Co1 N1 C22 -177.9(2) . .
O2 Co1 N1 C22 91.2(2) 1_654 .
O1W Co1 N1 C22 -89.6(2) . .
O2 Co1 N1 C22 -147.2(4) 2_556 .
O5 Co1 N1 C33 171.54(16) . .
N2 Co1 N1 C33 -8.32(16) . .
O2 Co1 N1 C33 -99.20(16) 1_654 .
O1W Co1 N1 C33 80.01(17) . .
O2 Co1 N1 C33 22.4(6) 2_556 .
C30 C31 N2 C32 -0.3(4) . .
C30 C31 N2 Co1 -174.25(18) . .
C28 C32 N2 C31 -0.2(4) . .
C33 C32 N2 C31 179.4(2) . .
C28 C32 N2 Co1 174.57(18) . .
C33 C32 N2 Co1 -5.9(3) . .
O5 Co1 N2 C31 -179.0(3) . .
N1 Co1 N2 C31 -178.3(2) . .
O2 Co1 N2 C31 -71.2(2) 1_654 .
O1W Co1 N2 C31 99.1(2) . .
O2 Co1 N2 C31 6.1(2) 2_556 .
O5 Co1 N2 C32 6.8(4) . .
N1 Co1 N2 C32 7.55(16) . .
O2 Co1 N2 C32 114.66(16) 1_654 .
O1W Co1 N2 C32 -75.08(17) . .
O2 Co1 N2 C32 -168.07(16) 2_556 .
O2 C1 O1 O1 0.00(10) . 1
C2 C1 O1 O1 0.00(10) . 1
O1 C1 O2 Co1 -156.89(18) 1 1_456
O1 C1 O2 Co1 -156.89(18) . 1_456
C2 C1 O2 Co1 20.2(3) . 1_456
O1 C1 O2 Co1 2.6(3) 1 2_556
O1 C1 O2 Co1 2.6(3) . 2_556
C2 C1 O2 Co1 179.62(15) . 2_556
C20 C15 O3 C14 -178.9(3) . .
C16 C15 O3 C14 2.0(5) . .
C11 C14 O3 C15 -174.6(3) . .
O5 C21 O4 O4 0.00(13) . 1
C18 C21 O4 O4 0.00(7) . 1
O4 C21 O5 Co1 -8.0(4) 1 .
O4 C21 O5 Co1 -8.0(4) . .
C18 C21 O5 Co1 169.76(19) . .
N2 Co1 O5 C21 -87.2(4) . .
N1 Co1 O5 C21 -87.8(2) . .
O2 Co1 O5 C21 164.5(2) 1_654 .
O1W Co1 O5 C21 -5.7(2) . .
O2 Co1 O5 C21 87.7(2) 2_556 .
